data_4309192
loop_
_publ_author_name
'Christopher E. Dub\'e'
'Sumitra Mukhopadhyay'
'Peter J. Bonitatebus'
'Richard J. Staples'
'William H. Armstrong'

_publ_section_title
;
Tuning Tetranuclear Manganese-Oxo Core Electronic Properties:
Adamantane-Shaped Complexes Synthesized by Ligand Exchange
;
_journal_name_full 'Inorganic Chemistry'
_journal_page_first 5161
_journal_page_last 5175
_journal_paper_doi 10.1021/ic050183w
_journal_volume 44
_journal_year 2005
_chemical_formula_sum 'C30 H36 Cl4 Mn4 N15 O26.5'
_chemical_formula_weight 1392.30
_chemical_name_systematic
; 
 ? 
;
_space_group_IT_number 225
_symmetry_cell_setting cubic
_symmetry_space_group_name_Hall '-F 4 2 3'
_symmetry_space_group_name_H-M 'F m -3 m'
_atom_sites_solution_hydrogens geom
_atom_sites_solution_primary direct
_atom_sites_solution_secondary difmap
_audit_creation_method SHELXL-97
_cell_angle_alpha 90.00
_cell_angle_beta 90.00
_cell_angle_gamma 90.00
_cell_formula_units_Z 8
_cell_length_a 23.934(6)
_cell_length_b 23.934(6)
_cell_length_c 23.934(6)
_cell_measurement_temperature 193(2)
_cell_volume 13710(6)
_computing_structure_refinement 'SHELXL-97 (Sheldrick, 1997)'
_computing_structure_solution 'SHELXS-97 (Sheldrick, 1990)'
_diffrn_ambient_temperature 193(2)
_diffrn_measured_fraction_theta_full 1.000
_diffrn_measured_fraction_theta_max 1.000
_diffrn_radiation_monochromator graphite
_diffrn_radiation_source 'fine-focus sealed tube'
_diffrn_radiation_type MoK\a
_diffrn_radiation_wavelength 0.71073
_diffrn_reflns_av_R_equivalents 0.1499
_diffrn_reflns_av_sigmaI/netI 0.0496
_diffrn_reflns_limit_h_max 29
_diffrn_reflns_limit_h_min -29
_diffrn_reflns_limit_k_max 29
_diffrn_reflns_limit_k_min -20
_diffrn_reflns_limit_l_max 29
_diffrn_reflns_limit_l_min -28
_diffrn_reflns_number 22104
_diffrn_reflns_theta_full 26.39
_diffrn_reflns_theta_max 26.39
_diffrn_reflns_theta_min 1.47
_exptl_absorpt_coefficient_mu 0.952
_exptl_absorpt_correction_type none
_exptl_crystal_colour black
_exptl_crystal_density_diffrn 1.349
_exptl_crystal_density_method 'not measured'
_exptl_crystal_description block
_exptl_crystal_F_000 5608
_exptl_crystal_size_max 0.12
_exptl_crystal_size_mid 0.10
_exptl_crystal_size_min 0.08
_refine_diff_density_max 0.674
_refine_diff_density_min -0.388
_refine_diff_density_rms 0.132
_refine_ls_extinction_method none
_refine_ls_goodness_of_fit_ref 1.053
_refine_ls_hydrogen_treatment mixed
_refine_ls_matrix_type full
_refine_ls_number_parameters 51
_refine_ls_number_reflns 765
_refine_ls_number_restraints 1
_refine_ls_restrained_S_all 1.052
_refine_ls_R_factor_all 0.1070
_refine_ls_R_factor_gt 0.0691
_refine_ls_shift/su_max 0.001
_refine_ls_shift/su_mean 0.000
_refine_ls_structure_factor_coef Fsqd
_refine_ls_weighting_details 'calc w=1/[\s^2^(Fo^2^)+(0.1524P)^2^+0.0000P] where P=(Fo^2^+2Fc^2^)/3'
_refine_ls_weighting_scheme calc
_refine_ls_wR_factor_gt 0.2110
_refine_ls_wR_factor_ref 0.2438
_reflns_number_gt 454
_reflns_number_total 765
_reflns_threshold_expression >2sigma(I)
_cod_data_source_file ic050183wsi20050203_093808.cif
_cod_data_source_block sm85t
_cod_depositor_comments
;
The following automatic conversions were performed:
'_symmetry_cell_setting' value 'Cubic' changed to 'cubic' according to
'/home/saulius/struct/CIF-dictionaries/cif_core.dic' dictionary named
'cif_core.dic' version 2.4.1 from
2010-06-29.

'_exptl_absorpt_correction_type' value 'None' changed to
'none' according to '/home/saulius/struct/CIF-dictionaries/cif_core.dic'
dictionary named 'cif_core.dic' version 2.4.1 from 2010-06-29.

Automatic conversion script
Id: cif_fix_enum 1527 2010-12-29 10:47:43Z saulius 
;
_cod_original_cell_volume 13711(6)
_cod_original_formula_sum 'C30 H36 Cl4 Mn4 N15 O26.50'
_cod_database_code 4309192

loop_
_symmetry_equiv_pos_as_xyz
'x, y, z'
'-x, -y, z'
'-x, y, -z'
'x, -y, -z'
'z, x, y'
'z, -x, -y'
'-z, -x, y'
'-z, x, -y'
'y, z, x'
'-y, z, -x'
'y, -z, -x'
'-y, -z, x'
'y, x, -z'
'-y, -x, -z'
'y, -x, z'
'-y, x, z'
'x, z, -y'
'-x, z, y'
'-x, -z, -y'
'x, -z, y'
'z, y, -x'
'z, -y, x'
'-z, y, x'
'-z, -y, -x'
'x, y+1/2, z+1/2'
'-x, -y+1/2, z+1/2'
'-x, y+1/2, -z+1/2'
'x, -y+1/2, -z+1/2'
'z, x+1/2, y+1/2'
'z, -x+1/2, -y+1/2'
'-z, -x+1/2, y+1/2'
'-z, x+1/2, -y+1/2'
'y, z+1/2, x+1/2'
'-y, z+1/2, -x+1/2'
'y, -z+1/2, -x+1/2'
'-y, -z+1/2, x+1/2'
'y, x+1/2, -z+1/2'
'-y, -x+1/2, -z+1/2'
'y, -x+1/2, z+1/2'
'-y, x+1/2, z+1/2'
'x, z+1/2, -y+1/2'
'-x, z+1/2, y+1/2'
'-x, -z+1/2, -y+1/2'
'x, -z+1/2, y+1/2'
'z, y+1/2, -x+1/2'
'z, -y+1/2, x+1/2'
'-z, y+1/2, x+1/2'
'-z, -y+1/2, -x+1/2'
'x+1/2, y, z+1/2'
'-x+1/2, -y, z+1/2'
'-x+1/2, y, -z+1/2'
'x+1/2, -y, -z+1/2'
'z+1/2, x, y+1/2'
'z+1/2, -x, -y+1/2'
'-z+1/2, -x, y+1/2'
'-z+1/2, x, -y+1/2'
'y+1/2, z, x+1/2'
'-y+1/2, z, -x+1/2'
'y+1/2, -z, -x+1/2'
'-y+1/2, -z, x+1/2'
'y+1/2, x, -z+1/2'
'-y+1/2, -x, -z+1/2'
'y+1/2, -x, z+1/2'
'-y+1/2, x, z+1/2'
'x+1/2, z, -y+1/2'
'-x+1/2, z, y+1/2'
'-x+1/2, -z, -y+1/2'
'x+1/2, -z, y+1/2'
'z+1/2, y, -x+1/2'
'z+1/2, -y, x+1/2'
'-z+1/2, y, x+1/2'
'-z+1/2, -y, -x+1/2'
'x+1/2, y+1/2, z'
'-x+1/2, -y+1/2, z'
'-x+1/2, y+1/2, -z'
'x+1/2, -y+1/2, -z'
'z+1/2, x+1/2, y'
'z+1/2, -x+1/2, -y'
'-z+1/2, -x+1/2, y'
'-z+1/2, x+1/2, -y'
'y+1/2, z+1/2, x'
'-y+1/2, z+1/2, -x'
'y+1/2, -z+1/2, -x'
'-y+1/2, -z+1/2, x'
'y+1/2, x+1/2, -z'
'-y+1/2, -x+1/2, -z'
'y+1/2, -x+1/2, z'
'-y+1/2, x+1/2, z'
'x+1/2, z+1/2, -y'
'-x+1/2, z+1/2, y'
'-x+1/2, -z+1/2, -y'
'x+1/2, -z+1/2, y'
'z+1/2, y+1/2, -x'
'z+1/2, -y+1/2, x'
'-z+1/2, y+1/2, x'
'-z+1/2, -y+1/2, -x'
'-x, -y, -z'
'x, y, -z'
'x, -y, z'
'-x, y, z'
'-z, -x, -y'
'-z, x, y'
'z, x, -y'
'z, -x, y'
'-y, -z, -x'
'y, -z, x'
'-y, z, x'
'y, z, -x'
'-y, -x, z'
'y, x, z'
'-y, x, -z'
'y, -x, -z'
'-x, -z, y'
'x, -z, -y'
'x, z, y'
'-x, z, -y'
'-z, -y, x'
'-z, y, -x'
'z, -y, -x'
'z, y, x'
'-x, -y+1/2, -z+1/2'
'x, y+1/2, -z+1/2'
'x, -y+1/2, z+1/2'
'-x, y+1/2, z+1/2'
'-z, -x+1/2, -y+1/2'
'-z, x+1/2, y+1/2'
'z, x+1/2, -y+1/2'
'z, -x+1/2, y+1/2'
'-y, -z+1/2, -x+1/2'
'y, -z+1/2, x+1/2'
'-y, z+1/2, x+1/2'
'y, z+1/2, -x+1/2'
'-y, -x+1/2, z+1/2'
'y, x+1/2, z+1/2'
'-y, x+1/2, -z+1/2'
'y, -x+1/2, -z+1/2'
'-x, -z+1/2, y+1/2'
'x, -z+1/2, -y+1/2'
'x, z+1/2, y+1/2'
'-x, z+1/2, -y+1/2'
'-z, -y+1/2, x+1/2'
'-z, y+1/2, -x+1/2'
'z, -y+1/2, -x+1/2'
'z, y+1/2, x+1/2'
'-x+1/2, -y, -z+1/2'
'x+1/2, y, -z+1/2'
'x+1/2, -y, z+1/2'
'-x+1/2, y, z+1/2'
'-z+1/2, -x, -y+1/2'
'-z+1/2, x, y+1/2'
'z+1/2, x, -y+1/2'
'z+1/2, -x, y+1/2'
'-y+1/2, -z, -x+1/2'
'y+1/2, -z, x+1/2'
'-y+1/2, z, x+1/2'
'y+1/2, z, -x+1/2'
'-y+1/2, -x, z+1/2'
'y+1/2, x, z+1/2'
'-y+1/2, x, -z+1/2'
'y+1/2, -x, -z+1/2'
'-x+1/2, -z, y+1/2'
'x+1/2, -z, -y+1/2'
'x+1/2, z, y+1/2'
'-x+1/2, z, -y+1/2'
'-z+1/2, -y, x+1/2'
'-z+1/2, y, -x+1/2'
'z+1/2, -y, -x+1/2'
'z+1/2, y, x+1/2'
'-x+1/2, -y+1/2, -z'
'x+1/2, y+1/2, -z'
'x+1/2, -y+1/2, z'
'-x+1/2, y+1/2, z'
'-z+1/2, -x+1/2, -y'
'-z+1/2, x+1/2, y'
'z+1/2, x+1/2, -y'
'z+1/2, -x+1/2, y'
'-y+1/2, -z+1/2, -x'
'y+1/2, -z+1/2, x'
'-y+1/2, z+1/2, x'
'y+1/2, z+1/2, -x'
'-y+1/2, -x+1/2, z'
'y+1/2, x+1/2, z'
'-y+1/2, x+1/2, -z'
'y+1/2, -x+1/2, -z'
'-x+1/2, -z+1/2, y'
'x+1/2, -z+1/2, -y'
'x+1/2, z+1/2, y'
'-x+1/2, z+1/2, -y'
'-z+1/2, -y+1/2, x'
'-z+1/2, y+1/2, -x'
'z+1/2, -y+1/2, -x'
'z+1/2, y+1/2, x'

loop_
_atom_site_label
_atom_site_type_symbol
_atom_site_fract_x
_atom_site_fract_y
_atom_site_fract_z
_atom_site_U_iso_or_equiv
_atom_site_adp_type
_atom_site_occupancy
_atom_site_symmetry_multiplicity
_atom_site_calc_flag
_atom_site_refinement_flags
_atom_site_disorder_assembly
_atom_site_disorder_group
Mn1 Mn 0.70174(4) 0.29826(4) 0.20174(4) 0.0260(6) Uani 1 6 d S . .
O1 O 0.7500 0.2500 0.1694(3) 0.0308(16) Uani 1 4 d S . .
N1 N 0.64261(18) 0.2716(3) 0.14261(18) 0.0435(17) Uani 1 2 d S . .
C2 C 0.6502(3) 0.3498(3) 0.0758(4) 0.069(3) Uani 1 2 d S . .
H2A H 0.6287 0.3713 0.0490 0.083 Uiso 1 2 calc SR . .
H2B H 0.6748 0.3252 0.0550 0.083 Uiso 1 2 calc SR . .
C1 C 0.6108(2) 0.3150(4) 0.1108(2) 0.055(3) Uani 1 2 d S . .
H1 H 0.5853 0.2956 0.0853 0.066 Uiso 1 2 calc SR . .
Cl1 Cl 0.6849(2) 0.5000 0.3151(2) 0.081(2) Uani 0.67 4 d SP . .
O2 O 0.6309(7) 0.5000 0.2987(8) 0.201(11) Uani 0.67 2 d SPD . .
O3 O 0.7057(6) 0.5494(5) 0.2943(6) 0.159(9) Uani 0.67 2 d SP . .
O1S O 0.5000 0.5000 0.0000 0.19(3) Uani 1 48 d S . .
C1S C 0.5000 0.2905(10) 0.0000 0.076(6) Uiso 1 8 d S . .
N1S N 0.5000 0.3376(10) 0.0000 0.096(7) Uiso 1 8 d S . .
C2S C 0.5000 0.2333(12) 0.0000 0.094(8) Uiso 1 8 d S . .
O3S O 0.5928(10) 0.4072(10) 0.4072(10) 0.34(2) Uiso 1 6 d S . .

loop_
_atom_site_aniso_label
_atom_site_aniso_U_11
_atom_site_aniso_U_22
_atom_site_aniso_U_33
_atom_site_aniso_U_23
_atom_site_aniso_U_13
_atom_site_aniso_U_12
Mn1 0.0260(6) 0.0260(6) 0.0260(6) 0.0019(4) -0.0019(4) 0.0019(4)
O1 0.034(2) 0.034(2) 0.025(3) 0.000 0.000 0.005(3)
N1 0.041(2) 0.049(4) 0.041(2) 0.001(2) -0.020(3) 0.001(2)
C2 0.082(5) 0.082(5) 0.043(5) 0.020(4) -0.020(4) 0.018(6)
C1 0.052(3) 0.062(6) 0.052(3) 0.005(3) -0.032(5) 0.005(3)
Cl1 0.100(3) 0.043(3) 0.100(3) 0.000 -0.059(4) 0.000
O2 0.083(11) 0.25(2) 0.27(3) 0.000 -0.062(14) 0.000
O3 0.210(13) 0.058(8) 0.210(13) 0.069(8) -0.130(14) -0.069(8)
O1S 0.19(3) 0.19(3) 0.19(3) 0.000 0.000 0.000

loop_
_atom_type_symbol
_atom_type_description
_atom_type_scat_dispersion_real
_atom_type_scat_dispersion_imag
_atom_type_scat_source
C C 0.0033 0.0016 'International Tables Vol C Tables 4.2.6.8 and 6.1.1.4'
H H 0.0000 0.0000 'International Tables Vol C Tables 4.2.6.8 and 6.1.1.4'
N N 0.0061 0.0033 'International Tables Vol C Tables 4.2.6.8 and 6.1.1.4'
O O 0.0106 0.0060 'International Tables Vol C Tables 4.2.6.8 and 6.1.1.4'
Cl Cl 0.1484 0.1585 'International Tables Vol C Tables 4.2.6.8 and 6.1.1.4'
Mn Mn 0.3368 0.7283 'International Tables Vol C Tables 4.2.6.8 and 6.1.1.4'

loop_
_geom_angle_atom_site_label_1
_geom_angle_atom_site_label_2
_geom_angle_atom_site_label_3
_geom_angle
_geom_angle_site_symmetry_1
_geom_angle_site_symmetry_3
_geom_angle_publ_flag
O1 Mn1 O1 98.0(2) 83_556 . ?
O1 Mn1 O1 98.0(2) 83_556 77_545 ?
O1 Mn1 O1 98.0(2) . 77_545 ?
O1 Mn1 N1 87.00(19) 83_556 36_654 ?
O1 Mn1 N1 87.00(19) . 36_654 ?
O1 Mn1 N1 172.3(3) 77_545 36_654 ?
O1 Mn1 N1 87.00(19) 83_556 54_565 ?
O1 Mn1 N1 172.4(3) . 54_565 ?
O1 Mn1 N1 87.00(19) 77_545 54_565 ?
N1 Mn1 N1 87.5(3) 36_654 54_565 ?
O1 Mn1 N1 172.4(3) 83_556 . ?
O1 Mn1 N1 86.99(19) . . ?
O1 Mn1 N1 86.99(19) 77_545 . ?
N1 Mn1 N1 87.5(3) 36_654 . ?
N1 Mn1 N1 87.5(3) 54_565 . ?
Mn1 O1 Mn1 129.3(4) . 74_655 ?
C1 N1 Mn1 118.3(5) . . ?
C1 C2 C1 112.3(9) . 36_654 ?
C1 C2 H2A 109.1 . . ?
C1 C2 H2A 109.1 36_654 . ?
C1 C2 H2B 109.1 . . ?
C1 C2 H2B 109.1 36_654 . ?
H2A C2 H2B 107.9 . . ?
N1 C1 C2 110.3(5) . 54_565 ?
N1 C1 C2 110.3(5) . . ?
C2 C1 C2 112.9(10) 54_565 . ?
N1 C1 H1 107.7 . . ?
C2 C1 H1 107.7 54_565 . ?
C2 C1 H1 107.7 . . ?
O2 Cl1 O2 124(2) 118_656 . ?
O2 Cl1 O3 103.9(6) 118_656 . ?
O2 Cl1 O3 103.9(6) . . ?
O2 Cl1 O3 103.9(6) 118_656 99_565 ?
O2 Cl1 O3 103.9(6) . 99_565 ?
O3 Cl1 O3 118.6(17) . 99_565 ?
N1S C1S C2S 180.000(3) . . ?

loop_
_geom_bond_atom_site_label_1
_geom_bond_atom_site_label_2
_geom_bond_distance
_geom_bond_site_symmetry_2
_geom_bond_publ_flag
Mn1 O1 1.808(3) 83_556 ?
Mn1 O1 1.808(3) . ?
Mn1 O1 1.808(3) 77_545 ?
Mn1 N1 2.101(6) 36_654 ?
Mn1 N1 2.101(6) 54_565 ?
Mn1 N1 2.101(6) . ?
O1 Mn1 1.808(3) 74_655 ?
N1 C1 1.498(10) . ?
C2 C1 1.512(7) . ?
C2 C1 1.512(7) 36_654 ?
C2 H2A 0.9700 . ?
C2 H2B 0.9700 . ?
C1 C2 1.512(7) 54_565 ?
C1 H1 0.9800 . ?
Cl1 O2 1.352(13) 118_656 ?
Cl1 O2 1.352(14) . ?
Cl1 O3 1.376(13) . ?
Cl1 O3 1.376(13) 99_565 ?
C1S N1S 1.13(3) . ?
C1S C2S 1.37(3) . ?

loop_
_geom_torsion_atom_site_label_1
_geom_torsion_atom_site_label_2
_geom_torsion_atom_site_label_3
_geom_torsion_atom_site_label_4
_geom_torsion
_geom_torsion_site_symmetry_1
_geom_torsion_site_symmetry_2
_geom_torsion_site_symmetry_3
_geom_torsion_site_symmetry_4
_geom_torsion_publ_flag
O1 Mn1 O1 Mn1 49.65(16) 83_556 . . 74_655 ?
O1 Mn1 O1 Mn1 -49.64(16) 77_545 . . 74_655 ?
N1 Mn1 O1 Mn1 136.19(15) 36_654 . . 74_655 ?
N1 Mn1 O1 Mn1 179.998(7) 54_565 . . 74_655 ?
N1 Mn1 O1 Mn1 -136.18(15) . . . 74_655 ?
O1 Mn1 N1 C1 0.000(7) 83_556 . . . ?
O1 Mn1 N1 C1 -130.91(13) . . . . ?
O1 Mn1 N1 C1 130.91(13) 77_545 . . . ?
N1 Mn1 N1 C1 -43.79(13) 36_654 . . . ?
N1 Mn1 N1 C1 43.79(13) 54_565 . . . ?
Mn1 N1 C1 C2 -62.7(6) . . . 54_565 ?
Mn1 N1 C1 C2 62.7(6) . . . . ?
C1 C2 C1 N1 -72.5(10) 36_654 . . . ?
C1 C2 C1 C2 51.5(12) 36_654 . . 54_565 ?
